data_4133365
loop_
_publ_author_name
'Zhang, Congcong'
'Hou, Guohua'
'Zi, Guofu'
'Ding, Wanjian'
'Walter, Marc D.'

_publ_section_title
;
 A Base-Free Terminal Actinide Phosphinidene Metallocene: Synthesis,
 Structure, Reactivity, and Computational Studies.
;
_journal_issue 43
_journal_name_full 'Journal of the American Chemical Society'
_journal_page_first 14511
_journal_page_last 14525
_journal_paper_doi 10.1021/jacs.8b09746
_journal_volume 140
_journal_year 2018
_chemical_formula_moiety 'C50 H74 N2 Th'
_chemical_formula_sum 'C50 H74 N2 Th'
_chemical_formula_weight 935.15
_space_group_crystal_system triclinic
_space_group_IT_number 2
_space_group_name_Hall '-P 1'
_space_group_name_H-M_alt 'P -1'
_atom_sites_solution_hydrogens geom
_audit_creation_method SHELXL-2014
_cell_angle_alpha 100.631(15)
_cell_angle_beta 90.727(14)
_cell_angle_gamma 115.770(13)
_cell_formula_units_Z 2
_cell_length_a 10.625(8)
_cell_length_b 12.002(10)
_cell_length_c 20.851(17)
_cell_measurement_reflns_used 3680
_cell_measurement_temperature 100(2)
_cell_measurement_theta_max 23.48
_cell_measurement_theta_min 2.27
_cell_volume 2340(3)
_computing_cell_refinement 'Bruker SAINT'
_computing_data_collection 'Bruker APEX2'
_computing_data_reduction 'Bruker SAINT'
_computing_molecular_graphics 'Bruker SHELXTL'
_computing_publication_material 'Bruker SHELXTL'
_computing_structure_refinement 'SHELXL-2014 (Sheldrick, 2014)'
_computing_structure_solution 'SHELXS-97 (Sheldrick 2008)'
_diffrn_ambient_temperature 100(2)
_diffrn_measured_fraction_theta_full 0.996
_diffrn_measured_fraction_theta_max 0.982
_diffrn_measurement_device_type 'Bruker APEX-II CCD'
_diffrn_measurement_method '\f and \w scans'
_diffrn_radiation_type MoK\a
_diffrn_radiation_wavelength 0.71073
_diffrn_reflns_av_R_equivalents 0.0376
_diffrn_reflns_av_unetI/netI 0.0812
_diffrn_reflns_Laue_measured_fraction_full 0.996
_diffrn_reflns_Laue_measured_fraction_max 0.982
_diffrn_reflns_limit_h_max 13
_diffrn_reflns_limit_h_min -10
_diffrn_reflns_limit_k_max 9
_diffrn_reflns_limit_k_min -15
_diffrn_reflns_limit_l_max 26
_diffrn_reflns_limit_l_min -23
_diffrn_reflns_number 15997
_diffrn_reflns_point_group_measured_fraction_full 0.996
_diffrn_reflns_point_group_measured_fraction_max 0.982
_diffrn_reflns_theta_full 25.242
_diffrn_reflns_theta_max 27.671
_diffrn_reflns_theta_min 1.928
_exptl_absorpt_coefficient_mu 3.218
_exptl_absorpt_correction_T_max 0.75
_exptl_absorpt_correction_T_min 0.66
_exptl_absorpt_correction_type multi-scan
_exptl_absorpt_process_details SADABS
_exptl_crystal_colour colorless
_exptl_crystal_density_diffrn 1.327
_exptl_crystal_description block
_exptl_crystal_F_000 956
_exptl_crystal_size_max 0.200
_exptl_crystal_size_mid 0.150
_exptl_crystal_size_min 0.150
_refine_diff_density_max 1.251
_refine_diff_density_min -1.527
_refine_diff_density_rms 0.168
_refine_ls_extinction_method none
_refine_ls_goodness_of_fit_ref 1.060
_refine_ls_hydrogen_treatment constr
_refine_ls_matrix_type full
_refine_ls_number_parameters 498
_refine_ls_number_reflns 10726
_refine_ls_number_restraints 0
_refine_ls_restrained_S_all 1.060
_refine_ls_R_factor_all 0.0749
_refine_ls_R_factor_gt 0.0470
_refine_ls_shift/su_max 0.000
_refine_ls_shift/su_mean 0.000
_refine_ls_structure_factor_coef Fsqd
_refine_ls_weighting_details 'w=1/[\s^2^(Fo^2^)+(0.0504P)^2^] where P=(Fo^2^+2Fc^2^)/3'
_refine_ls_weighting_scheme calc
_refine_ls_wR_factor_gt 0.1023
_refine_ls_wR_factor_ref 0.1183
_reflns_Friedel_coverage 0.000
_reflns_number_gt 7713
_reflns_number_total 10726
_reflns_threshold_expression 'I > 2\s(I)'
_cod_data_source_file ja8b09746_si_002.cif
_cod_data_source_block compound19
_cod_database_code 4133365
_shelx_space_group_comment
; 
The symmetry employed for this shelxl refinement is uniquely defined 
by the following loop, which should always be used as a source of 
symmetry information in preference to the above space-group names. 
They are only intended as comments. 
;
_shelx_estimated_absorpt_t_min 0.565
_shelx_estimated_absorpt_t_max 0.644
_shelxl_version_number 2014-3

loop_
_space_group_symop_operation_xyz
'x, y, z'
'-x, -y, -z'

loop_
_atom_site_label
_atom_site_type_symbol
_atom_site_fract_x
_atom_site_fract_y
_atom_site_fract_z
_atom_site_U_iso_or_equiv
_atom_site_adp_type
_atom_site_occupancy
_atom_site_site_symmetry_order
_atom_site_calc_flag
_atom_site_refinement_flags_posn
_atom_site_refinement_flags_adp
C1 C 0.1641(6) 0.5346(6) 0.3145(3) 0.0190(13) Uani 1 1 d . .
C2 C 0.0954(6) 0.4826(6) 0.2493(3) 0.0176(12) Uani 1 1 d . .
C3 C 0.2028(6) 0.4995(6) 0.2063(3) 0.0191(13) Uani 1 1 d . .
H3 H 0.1860 0.4749 0.1598 0.023 Uiso 1 1 calc R U
C4 C 0.3366(6) 0.5574(5) 0.2417(3) 0.0151(12) Uani 1 1 d . .
C5 C 0.3102(6) 0.5833(5) 0.3075(3) 0.0162(12) Uani 1 1 d . .
H5 H 0.3819 0.6282 0.3431 0.019 Uiso 1 1 calc R U
C6 C 0.1148(6) 0.5159(6) 0.3823(3) 0.0219(13) Uani 1 1 d . .
C7 C 0.2196(7) 0.6234(6) 0.4373(3) 0.0265(15) Uani 1 1 d . .
H7A H 0.2309 0.7052 0.4296 0.040 Uiso 1 1 calc R U
H7B H 0.3107 0.6213 0.4373 0.040 Uiso 1 1 calc R U
H7C H 0.1836 0.6120 0.4798 0.040 Uiso 1 1 calc R U
C8 C 0.1144(7) 0.3935(6) 0.3941(3) 0.0298(16) Uani 1 1 d . .
H8A H 0.0925 0.3844 0.4389 0.045 Uiso 1 1 calc R U
H8B H 0.2072 0.3967 0.3882 0.045 Uiso 1 1 calc R U
H8C H 0.0433 0.3210 0.3628 0.045 Uiso 1 1 calc R U
C9 C -0.0297(7) 0.5120(7) 0.3931(3) 0.0298(16) Uani 1 1 d . .
H9A H -0.0339 0.5846 0.3797 0.045 Uiso 1 1 calc R U
H9B H -0.0441 0.5157 0.4396 0.045 Uiso 1 1 calc R U
H9C H -0.1034 0.4334 0.3668 0.045 Uiso 1 1 calc R U
C10 C -0.0595(6) 0.3979(6) 0.2214(3) 0.0217(13) Uani 1 1 d . .
C11 C -0.1102(7) 0.2725(7) 0.2446(3) 0.0335(17) Uani 1 1 d . .
H11A H -0.1905 0.2067 0.2147 0.050 Uiso 1 1 calc R U
H11B H -0.1387 0.2833 0.2890 0.050 Uiso 1 1 calc R U
H11C H -0.0339 0.2476 0.2450 0.050 Uiso 1 1 calc R U
C12 C -0.1608(7) 0.4566(7) 0.2391(4) 0.0334(17) Uani 1 1 d . .
H12A H -0.1517 0.5158 0.2108 0.050 Uiso 1 1 calc R U
H12B H -0.1377 0.5019 0.2851 0.050 Uiso 1 1 calc R U
H12C H -0.2575 0.3894 0.2328 0.050 Uiso 1 1 calc R U
C13 C -0.0740(6) 0.3642(7) 0.1464(3) 0.0287(15) Uani 1 1 d . .
H13A H -0.0398 0.4419 0.1293 0.043 Uiso 1 1 calc R U
H13B H -0.1730 0.3104 0.1299 0.043 Uiso 1 1 calc R U
H13C H -0.0185 0.3187 0.1319 0.043 Uiso 1 1 calc R U
C14 C 0.4758(6) 0.5754(6) 0.2150(3) 0.0232(14) Uani 1 1 d . .
C15 C 0.5839(7) 0.5963(9) 0.2699(4) 0.046(2) Uani 1 1 d . .
H15A H 0.5576 0.5175 0.2853 0.069 Uiso 1 1 calc R U
H15B H 0.5874 0.6626 0.3063 0.069 Uiso 1 1 calc R U
H15C H 0.6764 0.6224 0.2537 0.069 Uiso 1 1 calc R U
C16 C 0.4532(8) 0.4643(9) 0.1635(5) 0.061(3) Uani 1 1 d . .
H16A H 0.4246 0.3896 0.1829 0.092 Uiso 1 1 calc R U
H16B H 0.5407 0.4797 0.1435 0.092 Uiso 1 1 calc R U
H16C H 0.3794 0.4498 0.1298 0.092 Uiso 1 1 calc R U
C17 C 0.5383(8) 0.6978(8) 0.1837(4) 0.045(2) Uani 1 1 d . .
H17A H 0.6334 0.7575 0.2056 0.054 Uiso 1 1 calc R U
H17B H 0.5457 0.6734 0.1364 0.054 Uiso 1 1 calc R U
C18 C 0.2171(6) 0.9497(6) 0.3430(3) 0.0189(13) Uani 1 1 d . .
C19 C 0.2759(7) 1.0083(6) 0.2897(3) 0.0214(14) Uani 1 1 d . .
C20 C 0.4147(6) 1.0178(6) 0.2900(3) 0.0176(12) Uani 1 1 d . .
H20 H 0.4783 1.0521 0.2593 0.021 Uiso 1 1 calc R U
C21 C 0.4448(6) 0.9697(6) 0.3416(3) 0.0154(12) Uani 1 1 d . .
C22 C 0.3196(6) 0.9267(6) 0.3737(3) 0.0174(12) Uani 1 1 d . .
H22 H 0.3072 0.8882 0.4105 0.021 Uiso 1 1 calc R U
C23 C 0.0783(7) 0.9267(7) 0.3736(3) 0.0273(15) Uani 1 1 d . .
C24 C 0.0653(7) 1.0531(7) 0.3941(4) 0.0339(17) Uani 1 1 d . .
H24A H 0.1496 1.1166 0.4225 0.051 Uiso 1 1 calc R U
H24B H -0.0177 1.0380 0.4178 0.051 Uiso 1 1 calc R U
H24C H 0.0560 1.0838 0.3547 0.051 Uiso 1 1 calc R U
C25 C 0.0765(6) 0.8807(7) 0.4378(3) 0.0302(16) Uani 1 1 d . .
H25A H 0.0838 0.8007 0.4287 0.045 Uiso 1 1 calc R U
H25B H -0.0115 0.8677 0.4567 0.045 Uiso 1 1 calc R U
H25C H 0.1562 0.9443 0.4688 0.045 Uiso 1 1 calc R U
C26 C -0.0510(6) 0.8277(7) 0.3289(3) 0.0314(17) Uani 1 1 d . .
H26A H -0.0543 0.8544 0.2875 0.047 Uiso 1 1 calc R U
H26B H -0.1355 0.8183 0.3504 0.047 Uiso 1 1 calc R U
H26C H -0.0464 0.7465 0.3201 0.047 Uiso 1 1 calc R U
C27 C 0.2368(7) 1.0825(7) 0.2461(3) 0.0280(15) Uani 1 1 d . .
C28 C 0.0826(8) 1.0288(8) 0.2229(3) 0.0366(18) Uani 1 1 d . .
H28A H 0.0461 0.9383 0.2035 0.055 Uiso 1 1 calc R U
H28B H 0.0706 1.0728 0.1899 0.055 Uiso 1 1 calc R U
H28C H 0.0312 1.0404 0.2602 0.055 Uiso 1 1 calc R U
C29 C 0.3144(7) 1.0871(7) 0.1835(3) 0.0299(16) Uani 1 1 d . .
H29A H 0.2901 1.0006 0.1599 0.045 Uiso 1 1 calc R U
H29B H 0.4161 1.1329 0.1958 0.045 Uiso 1 1 calc R U
H29C H 0.2860 1.1306 0.1551 0.045 Uiso 1 1 calc R U
C30 C 0.2935(8) 1.2201(7) 0.2848(4) 0.0394(18) Uani 1 1 d . .
H30A H 0.2736 1.2707 0.2580 0.059 Uiso 1 1 calc R U
H30B H 0.3952 1.2554 0.2958 0.059 Uiso 1 1 calc R U
H30C H 0.2477 1.2218 0.3252 0.059 Uiso 1 1 calc R U
C31 C 0.5903(6) 0.9982(6) 0.3700(3) 0.0188(13) Uani 1 1 d . .
C32 C 0.6847(7) 0.9920(8) 0.3166(3) 0.0391(19) Uani 1 1 d . .
H32A H 0.6462 0.9055 0.2903 0.059 Uiso 1 1 calc R U
H32B H 0.7792 1.0163 0.3368 0.059 Uiso 1 1 calc R U
H32C H 0.6895 1.0502 0.2883 0.059 Uiso 1 1 calc R U
C33 C 0.6567(7) 1.1310(7) 0.4118(4) 0.0374(18) Uani 1 1 d . .
H33A H 0.6647 1.1915 0.3844 0.056 Uiso 1 1 calc R U
H33B H 0.7504 1.1505 0.4311 0.056 Uiso 1 1 calc R U
H33C H 0.5979 1.1369 0.4468 0.056 Uiso 1 1 calc R U
C34 C 0.5851(7) 0.9065(7) 0.4133(4) 0.039(2) Uani 1 1 d . .
H34A H 0.5231 0.9078 0.4476 0.059 Uiso 1 1 calc R U
H34B H 0.6799 0.9323 0.4338 0.059 Uiso 1 1 calc R U
H34C H 0.5490 0.8207 0.3864 0.059 Uiso 1 1 calc R U
C35 C 0.0064(6) 0.7402(6) 0.1219(3) 0.0210(13) Uani 1 1 d . .
C36 C -0.1353(6) 0.7108(6) 0.1084(3) 0.0252(14) Uani 1 1 d . .
H36 H -0.2005 0.6738 0.1380 0.030 Uiso 1 1 calc R U
C37 C -0.1815(7) 0.7346(6) 0.0532(3) 0.0261(14) Uani 1 1 d . .
H37 H -0.2786 0.7125 0.0456 0.031 Uiso 1 1 calc R U
C38 C -0.0949(7) 0.7882(6) 0.0090(3) 0.0239(14) Uani 1 1 d . .
C39 C 0.0458(6) 0.8138(6) 0.0196(3) 0.0208(13) Uani 1 1 d . .
H39 H 0.1085 0.8484 -0.0113 0.025 Uiso 1 1 calc R U
C40 C 0.0957(6) 0.7893(6) 0.0751(3) 0.0225(14) Uani 1 1 d . .
H40 H 0.1916 0.8064 0.0810 0.027 Uiso 1 1 calc R U
C41 C -0.1447(7) 0.8184(7) -0.0518(3) 0.0289(15) Uani 1 1 d . .
H41A H -0.2472 0.7859 -0.0552 0.043 Uiso 1 1 calc R U
H41B H -0.1180 0.7784 -0.0911 0.043 Uiso 1 1 calc R U
H41C H -0.1010 0.9103 -0.0482 0.043 Uiso 1 1 calc R U
C42 C 0.4126(6) 0.7762(6) 0.0804(3) 0.0192(13) Uani 1 1 d . .
C43 C 0.5276(6) 0.8788(6) 0.0660(3) 0.0219(13) Uani 1 1 d . .
C44 C 0.5542(7) 0.8787(7) 0.0016(3) 0.0289(15) Uani 1 1 d . .
H44 H 0.6284 0.9511 -0.0089 0.035 Uiso 1 1 calc R U
C45 C 0.4752(7) 0.7757(7) -0.0484(3) 0.0290(15) Uani 1 1 d . .
H45 H 0.4990 0.7741 -0.0922 0.035 Uiso 1 1 calc R U
C46 C 0.3612(6) 0.6755(6) -0.0329(3) 0.0245(14) Uani 1 1 d . .
H46 H 0.3044 0.6058 -0.0671 0.029 Uiso 1 1 calc R U
C47 C 0.3270(6) 0.6735(6) 0.0311(3) 0.0204(13) Uani 1 1 d . .
C48 C 0.6222(7) 0.9914(7) 0.1198(4) 0.0354(17) Uani 1 1 d . .
H48A H 0.6961 0.9745 0.1379 0.053 Uiso 1 1 calc R U
H48B H 0.5661 1.0048 0.1547 0.053 Uiso 1 1 calc R U
H48C H 0.6651 1.0674 0.1013 0.053 Uiso 1 1 calc R U
C49 C 0.2016(6) 0.5610(6) 0.0449(3) 0.0237(14) Uani 1 1 d . .
H49A H 0.1293 0.5257 0.0074 0.036 Uiso 1 1 calc R U
H49B H 0.1637 0.5876 0.0842 0.036 Uiso 1 1 calc R U
H49C H 0.2303 0.4965 0.0520 0.036 Uiso 1 1 calc R U
C50 C 0.4424(7) 0.7589(7) 0.1927(3) 0.0284(15) Uani 1 1 d . .
N1 N 0.0588(5) 0.7227(5) 0.1795(2) 0.0221(12) Uani 1 1 d . .
H1 H -0.0161 0.6800 0.1981 0.027 Uiso 1 1 calc R U
N2 N 0.3783(5) 0.7809(5) 0.1472(2) 0.0188(11) Uani 1 1 d . .
Th1 Th 0.24694(3) 0.75212(2) 0.24892(2) 0.01649(7) Uani 1 1 d . .

loop_
_atom_site_aniso_label
_atom_site_aniso_U_11
_atom_site_aniso_U_22
_atom_site_aniso_U_33
_atom_site_aniso_U_23
_atom_site_aniso_U_13
_atom_site_aniso_U_12
C1 0.019(3) 0.013(3) 0.020(3) 0.001(2) -0.005(2) 0.003(2)
C2 0.017(3) 0.014(3) 0.018(3) 0.001(2) 0.005(2) 0.005(2)
C3 0.018(3) 0.018(3) 0.020(3) 0.003(3) -0.002(2) 0.009(3)
C4 0.015(3) 0.011(3) 0.019(3) 0.004(2) 0.004(2) 0.006(2)
C5 0.018(3) 0.014(3) 0.014(3) -0.001(2) 0.002(2) 0.006(2)
C6 0.024(3) 0.026(4) 0.016(3) 0.005(3) 0.002(2) 0.011(3)
C7 0.037(4) 0.026(4) 0.013(3) 0.009(3) 0.003(3) 0.009(3)
C8 0.045(4) 0.027(4) 0.021(3) 0.011(3) 0.010(3) 0.016(3)
C9 0.029(4) 0.042(4) 0.018(3) 0.003(3) 0.015(3) 0.016(3)
C10 0.016(3) 0.020(3) 0.021(3) 0.001(3) -0.001(2) 0.001(3)
C11 0.030(4) 0.028(4) 0.030(4) 0.006(3) -0.002(3) 0.001(3)
C12 0.022(3) 0.037(4) 0.040(4) 0.002(3) -0.002(3) 0.014(3)
C13 0.018(3) 0.035(4) 0.025(4) -0.002(3) -0.003(3) 0.008(3)
C14 0.020(3) 0.026(4) 0.023(3) 0.007(3) 0.001(3) 0.009(3)
C15 0.026(4) 0.066(6) 0.045(5) 0.008(4) -0.004(3) 0.022(4)
C16 0.025(4) 0.058(6) 0.078(7) -0.027(5) 0.014(4) 0.015(4)
C17 0.043(5) 0.056(6) 0.052(5) 0.022(5) 0.015(4) 0.032(4)
C18 0.023(3) 0.024(3) 0.012(3) -0.006(2) 0.001(2) 0.016(3)
C19 0.030(3) 0.019(3) 0.017(3) -0.005(3) -0.004(3) 0.016(3)
C20 0.024(3) 0.020(3) 0.012(3) 0.004(2) 0.009(2) 0.013(3)
C21 0.020(3) 0.017(3) 0.008(3) -0.006(2) -0.002(2) 0.010(3)
C22 0.021(3) 0.017(3) 0.012(3) 0.004(2) 0.001(2) 0.006(3)
C23 0.025(3) 0.037(4) 0.023(3) -0.002(3) 0.006(3) 0.019(3)
C24 0.034(4) 0.036(4) 0.030(4) -0.003(3) -0.001(3) 0.019(4)
C25 0.018(3) 0.049(5) 0.021(3) 0.000(3) 0.008(3) 0.014(3)
C26 0.016(3) 0.045(5) 0.026(4) -0.005(3) 0.003(3) 0.012(3)
C27 0.039(4) 0.027(4) 0.023(4) 0.002(3) 0.001(3) 0.021(3)
C28 0.051(5) 0.049(5) 0.022(4) 0.006(3) -0.004(3) 0.034(4)
C29 0.050(4) 0.036(4) 0.017(3) 0.011(3) 0.004(3) 0.030(4)
C30 0.059(5) 0.028(4) 0.038(4) 0.004(3) 0.000(4) 0.025(4)
C31 0.020(3) 0.020(3) 0.015(3) 0.002(3) 0.000(2) 0.008(3)
C32 0.020(3) 0.060(6) 0.028(4) 0.006(4) 0.003(3) 0.011(4)
C33 0.037(4) 0.024(4) 0.041(4) -0.013(3) -0.016(3) 0.013(3)
C34 0.016(3) 0.031(4) 0.063(5) 0.023(4) -0.013(3) 0.000(3)
C35 0.023(3) 0.023(3) 0.019(3) 0.005(3) 0.005(2) 0.012(3)
C36 0.015(3) 0.032(4) 0.027(4) 0.011(3) 0.007(3) 0.007(3)
C37 0.022(3) 0.024(4) 0.025(4) 0.002(3) 0.001(3) 0.006(3)
C38 0.033(4) 0.022(3) 0.018(3) -0.001(3) -0.001(3) 0.015(3)
C39 0.024(3) 0.019(3) 0.015(3) -0.003(3) -0.001(2) 0.008(3)
C40 0.015(3) 0.027(4) 0.023(3) 0.002(3) 0.001(2) 0.008(3)
C41 0.031(4) 0.032(4) 0.026(4) 0.006(3) -0.005(3) 0.016(3)
C42 0.017(3) 0.021(3) 0.017(3) 0.001(3) 0.006(2) 0.007(3)
C43 0.014(3) 0.021(3) 0.024(3) -0.001(3) 0.002(2) 0.004(3)
C44 0.029(4) 0.023(4) 0.030(4) 0.009(3) 0.012(3) 0.005(3)
C45 0.029(4) 0.034(4) 0.021(3) 0.005(3) 0.008(3) 0.011(3)
C46 0.023(3) 0.027(4) 0.023(3) 0.001(3) 0.000(3) 0.012(3)
C47 0.014(3) 0.024(3) 0.021(3) -0.001(3) -0.002(2) 0.009(3)
C48 0.022(3) 0.030(4) 0.035(4) -0.001(3) 0.004(3) -0.003(3)
C49 0.023(3) 0.026(4) 0.017(3) 0.002(3) -0.002(2) 0.007(3)
C50 0.027(3) 0.032(4) 0.027(4) 0.001(3) 0.005(3) 0.016(3)
N1 0.019(3) 0.037(3) 0.015(3) 0.008(2) 0.005(2) 0.015(2)
N2 0.018(2) 0.014(3) 0.018(3) -0.001(2) 0.002(2) 0.002(2)
Th1 0.02058(11) 0.01925(11) 0.01149(11) -0.00027(7) -0.00157(7) 0.01200(8)

loop_
_atom_type_symbol
_atom_type_description
_atom_type_scat_dispersion_real
_atom_type_scat_dispersion_imag
_atom_type_scat_source
C C 0.0033 0.0016 'International Tables Vol C Tables 4.2.6.8 and 6.1.1.4'
H H 0.0000 0.0000 'International Tables Vol C Tables 4.2.6.8 and 6.1.1.4'
N N 0.0061 0.0033 'International Tables Vol C Tables 4.2.6.8 and 6.1.1.4'
Th Th -7.2400 8.8979 'International Tables Vol C Tables 4.2.6.8 and 6.1.1.4'

loop_
_geom_angle_atom_site_label_1
_geom_angle_atom_site_label_2
_geom_angle_atom_site_label_3
_geom_angle
C5 C1 C2 105.3(5)
C5 C1 C6 118.9(5)
C2 C1 C6 133.3(5)
C5 C1 Th1 71.3(3)
C2 C1 Th1 74.2(3)
C6 C1 Th1 132.3(4)
C3 C2 C1 106.9(5)
C3 C2 C10 119.1(5)
C1 C2 C10 132.9(5)
C3 C2 Th1 71.7(3)
C1 C2 Th1 77.8(3)
C10 C2 Th1 124.5(4)
C4 C3 C2 111.1(5)
C4 C3 Th1 77.4(3)
C2 C3 Th1 79.6(4)
C4 C3 H3 124.4
C2 C3 H3 124.4
Th1 C3 H3 110.7
C3 C4 C5 104.2(5)
C3 C4 C14 127.2(5)
C5 C4 C14 128.4(5)
C3 C4 Th1 74.0(3)
C5 C4 Th1 75.2(3)
C14 C4 Th1 119.9(4)
C4 C5 C1 112.3(5)
C4 C5 Th1 76.2(3)
C1 C5 Th1 80.5(3)
C4 C5 H5 123.8
C1 C5 H5 123.8
Th1 C5 H5 111.2
C8 C6 C1 108.4(5)
C8 C6 C9 109.4(5)
C1 C6 C9 115.7(5)
C8 C6 C7 106.1(5)
C1 C6 C7 110.9(5)
C9 C6 C7 105.9(5)
C6 C7 H7A 109.5
C6 C7 H7B 109.5
H7A C7 H7B 109.5
C6 C7 H7C 109.5
H7A C7 H7C 109.5
H7B C7 H7C 109.5
C6 C8 H8A 109.5
C6 C8 H8B 109.5
H8A C8 H8B 109.5
C6 C8 H8C 109.5
H8A C8 H8C 109.5
H8B C8 H8C 109.5
C6 C9 H9A 109.5
C6 C9 H9B 109.5
H9A C9 H9B 109.5
C6 C9 H9C 109.5
H9A C9 H9C 109.5
H9B C9 H9C 109.5
C13 C10 C11 106.5(5)
C13 C10 C12 105.5(5)
C11 C10 C12 109.6(5)
C13 C10 C2 111.0(5)
C11 C10 C2 108.6(5)
C12 C10 C2 115.3(5)
C10 C11 H11A 109.5
C10 C11 H11B 109.5
H11A C11 H11B 109.5
C10 C11 H11C 109.5
H11A C11 H11C 109.5
H11B C11 H11C 109.5
C10 C12 H12A 109.5
C10 C12 H12B 109.5
H12A C12 H12B 109.5
C10 C12 H12C 109.5
H12A C12 H12C 109.5
H12B C12 H12C 109.5
C10 C13 H13A 109.5
C10 C13 H13B 109.5
H13A C13 H13B 109.5
C10 C13 H13C 109.5
H13A C13 H13C 109.5
H13B C13 H13C 109.5
C16 C14 C15 110.9(6)
C16 C14 C4 109.7(5)
C15 C14 C4 110.5(5)
C16 C14 C17 108.4(7)
C15 C14 C17 106.9(6)
C4 C14 C17 110.4(5)
C14 C15 H15A 109.5
C14 C15 H15B 109.5
H15A C15 H15B 109.5
C14 C15 H15C 109.5
H15A C15 H15C 109.5
H15B C15 H15C 109.5
C14 C16 H16A 109.5
C14 C16 H16B 109.5
H16A C16 H16B 109.5
C14 C16 H16C 109.5
H16A C16 H16C 109.5
H16B C16 H16C 109.5
C50 C17 C14 108.3(6)
C50 C17 H17A 110.0
C14 C17 H17A 110.0
C50 C17 H17B 110.0
C14 C17 H17B 110.0
H17A C17 H17B 108.4
C22 C18 C19 107.7(5)
C22 C18 C23 120.3(5)
C19 C18 C23 131.4(5)
C22 C18 Th1 74.4(3)
C19 C18 Th1 75.5(3)
C23 C18 Th1 122.2(4)
C20 C19 C18 105.8(5)
C20 C19 C27 117.8(6)
C18 C19 C27 134.9(6)
C20 C19 Th1 73.0(3)
C18 C19 Th1 76.1(3)
C27 C19 Th1 126.0(4)
C21 C20 C19 111.2(5)
C21 C20 Th1 76.8(3)
C19 C20 Th1 78.3(4)
C21 C20 H20 124.4
C19 C20 H20 124.4
Th1 C20 H20 112.4
C20 C21 C22 105.0(5)
C20 C21 C31 125.8(5)
C22 C21 C31 126.3(5)
C20 C21 Th1 74.8(3)
C22 C21 Th1 76.0(3)
C31 C21 Th1 129.3(4)
C18 C22 C21 110.3(5)
C18 C22 Th1 77.6(3)
C21 C22 Th1 75.3(3)
C18 C22 H22 124.9
C21 C22 H22 124.9
Th1 C22 H22 114.3
C26 C23 C25 107.0(6)
C26 C23 C18 113.0(5)
C25 C23 C18 110.6(5)
C26 C23 C24 110.1(5)
C25 C23 C24 104.8(5)
C18 C23 C24 110.9(6)
C23 C24 H24A 109.5
C23 C24 H24B 109.5
H24A C24 H24B 109.5
C23 C24 H24C 109.5
H24A C24 H24C 109.5
H24B C24 H24C 109.5
C23 C25 H25A 109.5
C23 C25 H25B 109.5
H25A C25 H25B 109.5
C23 C25 H25C 109.5
H25A C25 H25C 109.5
H25B C25 H25C 109.5
C23 C26 H26A 109.5
C23 C26 H26B 109.5
H26A C26 H26B 109.5
C23 C26 H26C 109.5
H26A C26 H26C 109.5
H26B C26 H26C 109.5
C28 C27 C30 111.0(6)
C28 C27 C19 115.7(6)
C30 C27 C19 107.2(5)
C28 C27 C29 106.3(6)
C30 C27 C29 106.6(6)
C19 C27 C29 109.7(5)
C27 C28 H28A 109.5
C27 C28 H28B 109.5
H28A C28 H28B 109.5
C27 C28 H28C 109.5
H28A C28 H28C 109.5
H28B C28 H28C 109.5
C27 C29 H29A 109.5
C27 C29 H29B 109.5
H29A C29 H29B 109.5
C27 C29 H29C 109.5
H29A C29 H29C 109.5
H29B C29 H29C 109.5
C27 C30 H30A 109.5
C27 C30 H30B 109.5
H30A C30 H30B 109.5
C27 C30 H30C 109.5
H30A C30 H30C 109.5
H30B C30 H30C 109.5
C33 C31 C21 108.3(5)
C33 C31 C32 108.1(6)
C21 C31 C32 111.9(5)
C33 C31 C34 108.3(6)
C21 C31 C34 111.9(5)
C32 C31 C34 108.2(6)
C31 C32 H32A 109.5
C31 C32 H32B 109.5
H32A C32 H32B 109.5
C31 C32 H32C 109.5
H32A C32 H32C 109.5
H32B C32 H32C 109.5
C31 C33 H33A 109.5
C31 C33 H33B 109.5
H33A C33 H33B 109.5
C31 C33 H33C 109.5
H33A C33 H33C 109.5
H33B C33 H33C 109.5
C31 C34 H34A 109.5
C31 C34 H34B 109.5
H34A C34 H34B 109.5
C31 C34 H34C 109.5
H34A C34 H34C 109.5
H34B C34 H34C 109.5
C40 C35 C36 116.6(6)
C40 C35 N1 120.6(5)
C36 C35 N1 122.8(5)
C37 C36 C35 121.1(6)
C37 C36 H36 119.4
C35 C36 H36 119.4
C38 C37 C36 122.9(6)
C38 C37 H37 118.5
C36 C37 H37 118.5
C37 C38 C39 117.4(6)
C37 C38 C41 123.3(6)
C39 C38 C41 119.2(6)
C38 C39 C40 120.9(6)
C38 C39 H39 119.5
C40 C39 H39 119.5
C39 C40 C35 120.9(5)
C39 C40 H40 119.6
C35 C40 H40 119.6
C38 C41 H41A 109.5
C38 C41 H41B 109.5
H41A C41 H41B 109.5
C38 C41 H41C 109.5
H41A C41 H41C 109.5
H41B C41 H41C 109.5
C43 C42 C47 121.2(6)
C43 C42 N2 118.7(5)
C47 C42 N2 120.0(5)
C44 C43 C42 118.8(6)
C44 C43 C48 119.7(6)
C42 C43 C48 121.5(6)
C43 C44 C45 121.5(6)
C43 C44 H44 119.2
C45 C44 H44 119.2
C46 C45 C44 118.4(6)
C46 C45 H45 120.8
C44 C45 H45 120.8
C45 C46 C47 122.0(6)
C45 C46 H46 119.0
C47 C46 H46 119.0
C46 C47 C42 117.9(6)
C46 C47 C49 119.5(6)
C42 C47 C49 122.6(5)
C43 C48 H48A 109.5
C43 C48 H48B 109.5
H48A C48 H48B 109.5
C43 C48 H48C 109.5
H48A C48 H48C 109.5
H48B C48 H48C 109.5
C47 C49 H49A 109.5
C47 C49 H49B 109.5
H49A C49 H49B 109.5
C47 C49 H49C 109.5
H49A C49 H49C 109.5
H49B C49 H49C 109.5
N2 C50 C17 126.8(6)
N2 C50 Th1 82.3(4)
C17 C50 Th1 141.5(5)
C35 N1 Th1 150.0(4)
C35 N1 H1 105.0
Th1 N1 H1 105.0
C50 N2 C42 124.4(5)
C50 N2 Th1 67.5(4)
C42 N2 Th1 163.6(4)
N1 Th1 C50 112.9(2)
N1 Th1 N2 84.15(17)
C50 Th1 N2 30.15(19)
N1 Th1 C3 92.74(18)
C50 Th1 C3 73.1(2)
N2 Th1 C3 82.26(17)
N1 Th1 C20 107.00(18)
C50 Th1 C20 84.1(2)
N2 Th1 C20 83.71(16)
C3 Th1 C20 154.41(17)
N1 Th1 C5 132.77(18)
C50 Th1 C5 80.4(2)
N2 Th1 C5 106.78(16)
C3 Th1 C5 46.06(17)
C20 Th1 C5 119.65(18)
N1 Th1 C4 120.59(18)
C50 Th1 C4 58.5(2)
N2 Th1 C4 80.23(16)
C3 Th1 C4 28.61(16)
C20 Th1 C4 127.35(17)
C5 Th1 C4 28.52(16)
N1 Th1 C21 131.77(18)
C50 Th1 C21 86.7(2)
N2 Th1 C21 99.79(17)
C3 Th1 C21 135.49(16)
C20 Th1 C21 28.45(16)
C5 Th1 C21 92.42(18)
C4 Th1 C21 107.35(17)
N1 Th1 C22 119.74(17)
C50 Th1 C22 114.5(2)
N2 Th1 C22 127.61(16)
C3 Th1 C22 135.17(17)
C20 Th1 C22 46.23(16)
C5 Th1 C22 90.12(17)
C4 Th1 C22 115.01(17)
C21 Th1 C22 28.75(15)
N1 Th1 C19 84.10(18)
C50 Th1 C19 109.1(2)
N2 Th1 C19 98.40(17)
C3 Th1 C19 176.68(16)
C20 Th1 C19 28.71(17)
C5 Th1 C19 136.28(17)
C4 Th1 C19 154.70(17)
C21 Th1 C19 47.67(16)
C22 Th1 C19 46.60(16)
N1 Th1 C18 91.93(18)
C50 Th1 C18 130.1(2)
N2 Th1 C18 126.42(17)
C3 Th1 C18 151.28(18)
C20 Th1 C18 46.56(17)
C5 Th1 C18 114.17(17)
C4 Th1 C18 141.61(17)
C21 Th1 C18 47.35(16)
C22 Th1 C18 28.06(16)
C19 Th1 C18 28.38(17)
N1 Th1 C2 86.63(18)
C50 Th1 C2 101.3(2)
N2 Th1 C2 109.49(16)
C3 Th1 C2 28.71(17)
C20 Th1 C2 162.26(16)
C5 Th1 C2 46.20(17)
C4 Th1 C2 47.61(16)
C21 Th1 C2 134.20(17)
C22 Th1 C2 117.23(17)
C19 Th1 C2 149.50(17)
C18 Th1 C2 123.64(17)

loop_
_geom_bond_atom_site_label_1
_geom_bond_atom_site_label_2
_geom_bond_distance
C1 C5 1.422(8)
C1 C2 1.428(8)
C1 C6 1.534(8)
C1 Th1 2.968(6)
C2 C3 1.427(8)
C2 C10 1.543(8)
C2 Th1 2.922(6)
C3 C4 1.405(8)
C3 Th1 2.821(7)
C3 H3 0.9500
C4 C5 1.408(8)
C4 C14 1.528(8)
C4 Th1 2.863(6)
C5 Th1 2.851(6)
C5 H5 0.9500
C6 C8 1.532(9)
C6 C9 1.537(8)
C6 C7 1.547(9)
C7 H7A 0.9800
C7 H7B 0.9800
C7 H7C 0.9800
C8 H8A 0.9800
C8 H8B 0.9800
C8 H8C 0.9800
C9 H9A 0.9800
C9 H9B 0.9800
C9 H9C 0.9800
C10 C13 1.531(9)
C10 C11 1.536(9)
C10 C12 1.537(9)
C11 H11A 0.9800
C11 H11B 0.9800
C11 H11C 0.9800
C12 H12A 0.9800
C12 H12B 0.9800
C12 H12C 0.9800
C13 H13A 0.9800
C13 H13B 0.9800
C13 H13C 0.9800
C14 C16 1.475(10)
C14 C15 1.517(9)
C14 C17 1.594(10)
C15 H15A 0.9800
C15 H15B 0.9800
C15 H15C 0.9800
C16 H16A 0.9800
C16 H16B 0.9800
C16 H16C 0.9800
C17 C50 1.489(10)
C17 H17A 0.9900
C17 H17B 0.9900
C18 C22 1.406(8)
C18 C19 1.429(8)
C18 C23 1.548(8)
C18 Th1 2.920(6)
C19 C20 1.428(8)
C19 C27 1.550(9)
C19 Th1 2.912(7)
C20 C21 1.404(8)
C20 Th1 2.844(6)
C20 H20 0.9500
C21 C22 1.427(8)
C21 C31 1.517(8)
C21 Th1 2.869(6)
C22 Th1 2.879(6)
C22 H22 0.9500
C23 C26 1.519(9)
C23 C25 1.535(9)
C23 C24 1.564(10)
C24 H24A 0.9800
C24 H24B 0.9800
C24 H24C 0.9800
C25 H25A 0.9800
C25 H25B 0.9800
C25 H25C 0.9800
C26 H26A 0.9800
C26 H26B 0.9800
C26 H26C 0.9800
C27 C28 1.510(9)
C27 C30 1.541(10)
C27 C29 1.550(9)
C28 H28A 0.9800
C28 H28B 0.9800
C28 H28C 0.9800
C29 H29A 0.9800
C29 H29B 0.9800
C29 H29C 0.9800
C30 H30A 0.9800
C30 H30B 0.9800
C30 H30C 0.9800
C31 C33 1.513(9)
C31 C32 1.521(9)
C31 C34 1.532(8)
C32 H32A 0.9800
C32 H32B 0.9800
C32 H32C 0.9800
C33 H33A 0.9800
C33 H33B 0.9800
C33 H33C 0.9800
C34 H34A 0.9800
C34 H34B 0.9800
C34 H34C 0.9800
C35 C40 1.397(8)
C35 C36 1.401(8)
C35 N1 1.404(7)
C36 C37 1.368(9)
C36 H36 0.9500
C37 C38 1.354(9)
C37 H37 0.9500
C38 C39 1.394(8)
C38 C41 1.531(8)
C39 C40 1.397(8)
C39 H39 0.9500
C40 H40 0.9500
C41 H41A 0.9800
C41 H41B 0.9800
C41 H41C 0.9800
C42 C43 1.391(8)
C42 C47 1.392(8)
C42 N2 1.442(7)
C43 C44 1.377(9)
C43 C48 1.524(9)
C44 C45 1.384(9)
C44 H44 0.9500
C45 C46 1.380(9)
C45 H45 0.9500
C46 C47 1.389(9)
C46 H46 0.9500
C47 C49 1.506(8)
C48 H48A 0.9800
C48 H48B 0.9800
C48 H48C 0.9800
C49 H49A 0.9800
C49 H49B 0.9800
C49 H49C 0.9800
C50 N2 1.291(8)
C50 Th1 2.376(7)
N1 Th1 2.311(5)
N1 H1 0.8800
N2 Th1 2.548(5)
